data_7709618
loop_
_publ_author_name
'Chen, Feng'
'Romero-Canel\'on, Isolda'
'Habtemariam, Abraha'
'Song, Ji-Inn'
'Banerjee, Samya'
'Clarkson, Guy J.'
'Song, Lijiang'
'Prokes, Ivan'
'Sadler, Peter J.'

_publ_section_title
;
 Effect of cysteine thiols on the catalytic and anticancer activity of
 Ru(ii) sulfonyl-ethylenediamine complexes
;
_journal_name_full 'Dalton Transactions'
_journal_paper_doi 10.1039/D1DT03856G
_journal_year 2022
_chemical_formula_moiety 'C28 H29 I N2 O2 Ru S'
_chemical_formula_sum 'C28 H29 I N2 O2 Ru S'
_chemical_formula_weight 685.56
_space_group_crystal_system monoclinic
_space_group_IT_number 7
_space_group_name_Hall 'P -2yac'
_space_group_name_H-M_alt 'P 1 n 1'
_atom_sites_solution_hydrogens mixed
_atom_sites_solution_primary dual
_audit_creation_date 2021-10-25
_audit_creation_method
;
Olex2 1.3-ac4
(compiled 2020.11.27 svn.r5f609507 for Rigaku Oxford Diffraction, GUI svn.r6214)
;
_audit_update_record
;
2021-10-25 deposited with the CCDC.	2022-01-14 downloaded from the CCDC.
;
_cell_angle_alpha 90
_cell_angle_beta 98.2296(3)
_cell_angle_gamma 90
_cell_formula_units_Z 2
_cell_length_a 10.91549(4)
_cell_length_b 9.33603(4)
_cell_length_c 13.28373(5)
_cell_measurement_reflns_used 33443
_cell_measurement_temperature 150(2)
_cell_measurement_theta_max 73.4420
_cell_measurement_theta_min 4.0690
_cell_volume 1339.770(9)
_computing_cell_refinement 'CrysAlisPro 1.171.38.43f (Rigaku OD, 2015)'
_computing_data_collection 'CrysAlisPro 1.171.38.43f (Rigaku OD, 2015)'
_computing_data_reduction 'CrysAlisPro 1.171.38.43f (Rigaku OD, 2015)'
_computing_molecular_graphics 'Olex2 1.3-ac4 (Dolomanov et al., 2009)'
_computing_publication_material 'Olex2 1.3-ac4 (Dolomanov et al., 2009)'
_computing_structure_refinement 'SHELXL 2018/3 (Sheldrick, 2015)'
_computing_structure_solution 'SHELXT  (Sheldrick, 2015)'
_diffrn_ambient_environment N~2~
_diffrn_ambient_temperature 150(2)
_diffrn_detector 'CCD plate'
_diffrn_detector_area_resol_mean 5.3046
_diffrn_detector_type AtlasS2
_diffrn_measured_fraction_theta_full 1.000
_diffrn_measured_fraction_theta_max 0.998
_diffrn_measurement_details
;
List of Runs (angles in degrees, time in seconds):

  # Type    Start    End  Width  t~exp~   \w     \q     \k     \f   Frames
#--------------------------------------------------------------------------
  1  \w   -114.00 -14.00   1.00    2.00    --  -41.82 -57.00  90.00  100
  2  \w   -116.00 -17.00   1.00    2.00    --  -41.82 -37.00-180.00   99
  3  \w   -114.00 -14.00   1.00    2.00    --  -41.82 -57.00 150.00  100
  4  \w   -116.00 -17.00   1.00    2.00    --  -41.82 -37.00  30.00   99
  5  \w   -118.00  -9.00   1.00    2.00    --  -41.82 -77.00 150.00  109
  6  \w    -96.00  -2.00   1.00    2.00    --  -41.82 125.00 -90.00   94
  7  \w      1.00  83.00   1.00    2.00    --   41.82 -99.00-120.00   82
  8  \w     74.00 178.00   1.00    8.00    --  107.00  77.00 120.00  104
  9  \w     35.00 136.00   1.00    8.00    --  107.00 -61.00-180.00  101
 10  \w     78.00 178.00   1.00    8.00    --  107.00  61.00-120.00  100
 11  \w     81.00 178.00   1.00    8.00    --  107.00  45.00 -90.00   97
 12  \w     74.00 178.00   1.00    8.00    --  107.00  77.00 150.00  104
 13  \w     94.00 178.00   1.00    8.00    --  107.00 125.00 -60.00   84
 14  \w     74.00 178.00   1.00    8.00    --  107.00  77.00-180.00  104
 15  \w     25.00 160.00   1.00    8.00    --  107.00 -15.00 120.00  135
 16  \w     78.00 178.00   1.00    8.00    --  107.00  61.00-150.00  100
 17  \w     74.00 178.00   1.00    8.00    --  107.00  77.00-150.00  104
 18  \w     78.00 178.00   1.00    8.00    --  107.00  61.00 150.00  100
 19  \w     78.00 178.00   1.00    8.00    --  107.00  61.00 120.00  100
 20  \w     78.00 178.00   1.00    8.00    --  107.00  61.00-180.00  100
 21  \w     24.00 109.00   1.00    8.00    --  107.00 -94.00  90.00   85
 22  \w     79.00 178.00   1.00    8.00    --  107.00  30.00 -90.00   99
 23  \w     81.00 178.00   1.00    8.00    --  107.00  45.00-120.00   97
 24  \w     74.00 178.00   1.00    8.00    --  107.00  77.00-120.00  104
 25  \w     79.00 178.00   1.00    8.00    --  107.00  30.00 -60.00   99
 26  \w     81.00 178.00   1.00    8.00    --  107.00  45.00 150.00   97
 27  \w   -118.00  -9.00   1.00    2.00    --  -41.82 -77.00-120.00  109
 28  \w   -118.00  -9.00   1.00    2.00    --  -41.82 -77.00 -30.00  109
 29  \w   -114.00 -14.00   1.00    2.00    --  -41.82 -57.00 -60.00  100
 30  \w   -118.00  -9.00   1.00    2.00    --  -41.82 -77.00  30.00  109
 31  \w   -118.00  -9.00   1.00    2.00    --  -41.82 -77.00  60.00  109
 32  \w      1.00  83.00   1.00    2.00    --   41.82 -99.00 150.00   82
 33  \w      1.00  83.00   1.00    2.00    --   41.82 -99.00  90.00   82
 34  \w     34.00 121.00   1.00    8.00    --  107.00-125.00 -90.00   87
 35  \w     78.00 178.00   1.00    8.00    --  107.00  61.00   0.00  100
 36  \w     74.00 178.00   1.00    8.00    --  107.00  77.00 -90.00  104
 37  \w     74.00 178.00   1.00    8.00    --  107.00  77.00  60.00  104
 38  \w     74.00 178.00   1.00    8.00    --  107.00  77.00 -30.00  104
 39  \w     78.00 178.00   1.00    8.00    --  107.00  61.00 -30.00  100
 40  \w     78.00 178.00   1.00    8.00    --  107.00  61.00  90.00  100
 41  \w     74.00 178.00   1.00    8.00    --  107.00  77.00  30.00  104
 42  \w     78.00 178.00   1.00    8.00    --  107.00  61.00  30.00  100
 43  \w     24.00 109.00   1.00    8.00    --  107.00 -94.00  30.00   85
 44  \w     74.00 178.00   1.00    8.00    --  107.00  77.00   0.00  104
 45  \w     74.00 178.00   1.00    8.00    --  107.00  77.00 -60.00  104
 46  \w     74.00 178.00   1.00    8.00    --  107.00  77.00  90.00  104
 47  \w     78.00 178.00   1.00    8.00    --  107.00  61.00  60.00  100
 48  \w     78.00 150.00   1.00    8.00    --  107.00  61.00 -60.00   72
 49  \w     24.00 109.00   1.00    8.00    --  107.00 -94.00 -30.00   85
;
_diffrn_measurement_device 'four-circle diffractometer'
_diffrn_measurement_device_type 'SuperNova, Dual, Cu at zero, AtlasS2'
_diffrn_measurement_method '\w scans'
_diffrn_orient_matrix_type 'CrysAlisPro convention (1999,Acta A55,543-557)'
_diffrn_orient_matrix_UB_11 0.0719157000
_diffrn_orient_matrix_UB_12 0.0584516000
_diffrn_orient_matrix_UB_13 -0.0828828000
_diffrn_orient_matrix_UB_21 0.1176613000
_diffrn_orient_matrix_UB_22 0.0118061000
_diffrn_orient_matrix_UB_23 0.0788312000
_diffrn_orient_matrix_UB_31 0.0363272000
_diffrn_orient_matrix_UB_32 -0.1538438000
_diffrn_orient_matrix_UB_33 -0.0254823000
_diffrn_radiation_monochromator mirror
_diffrn_radiation_probe x-ray
_diffrn_radiation_type 'Cu K\a'
_diffrn_radiation_wavelength 1.54184
_diffrn_reflns_av_R_equivalents 0.0402
_diffrn_reflns_av_unetI/netI 0.0182
_diffrn_reflns_Laue_measured_fraction_full 1.000
_diffrn_reflns_Laue_measured_fraction_max 0.998
_diffrn_reflns_limit_h_max 13
_diffrn_reflns_limit_h_min -13
_diffrn_reflns_limit_k_max 11
_diffrn_reflns_limit_k_min -11
_diffrn_reflns_limit_l_max 16
_diffrn_reflns_limit_l_min -16
_diffrn_reflns_number 38933
_diffrn_reflns_point_group_measured_fraction_full 0.993
_diffrn_reflns_point_group_measured_fraction_max 0.986
_diffrn_reflns_theta_full 67.684
_diffrn_reflns_theta_max 73.594
_diffrn_reflns_theta_min 4.737
_diffrn_source 'micro-focus sealed X-ray tube'
_diffrn_source_type 'SuperNova (Cu) X-ray Source'
_exptl_absorpt_coefficient_mu 14.728
_exptl_absorpt_correction_T_max 1.00000
_exptl_absorpt_correction_T_min 0.27881
_exptl_absorpt_correction_type multi-scan
_exptl_absorpt_process_details
;
CrysAlisPro 1.171.38.43f (Rigaku Oxford Diffraction, 2015)
Empirical absorption correction using spherical harmonics,
 implemented in SCALE3 ABSPACK scaling algorithm.
;
_exptl_crystal_colour orange
_exptl_crystal_colour_primary orange
_exptl_crystal_density_diffrn 1.699
_exptl_crystal_description block
_exptl_crystal_F_000 680
_exptl_crystal_size_max 0.2
_exptl_crystal_size_mid 0.16
_exptl_crystal_size_min 0.08
_refine_diff_density_max 0.395
_refine_diff_density_min -0.606
_refine_diff_density_rms 0.072
_refine_ls_abs_structure_details
;
 Flack x determined using 2611 quotients [(I+)-(I-)]/[(I+)+(I-)]
 (Parsons, Flack and Wagner, Acta Cryst. B69 (2013) 249-259).
The molecule has crystalised in a polar space group but the handedness is not 
important to the refinement.
Hooft y: 0.0012(11) Olex2
Flack x: -0.006(2) Shelx2018
;
_refine_ls_abs_structure_Flack -0.0059(19)
_refine_ls_extinction_method none
_refine_ls_goodness_of_fit_ref 1.066
_refine_ls_hydrogen_treatment mixed
_refine_ls_matrix_type full
_refine_ls_number_parameters 320
_refine_ls_number_reflns 5343
_refine_ls_number_restraints 2
_refine_ls_restrained_S_all 1.066
_refine_ls_R_factor_all 0.0168
_refine_ls_R_factor_gt 0.0168
_refine_ls_shift/su_max 0.001
_refine_ls_shift/su_mean 0.000
_refine_ls_structure_factor_coef Fsqd
_refine_ls_weighting_details 'w=1/[\s^2^(Fo^2^)+(0.0303P)^2^+0.3037P] where P=(Fo^2^+2Fc^2^)/3'
_refine_ls_weighting_scheme calc
_refine_ls_wR_factor_gt 0.0425
_refine_ls_wR_factor_ref 0.0426
_reflns_Friedel_coverage 0.973
_reflns_Friedel_fraction_full 0.986
_reflns_Friedel_fraction_max 0.975
_reflns_number_gt 5335
_reflns_number_total 5343
_reflns_threshold_expression 'I > 2\s(I)'
_cod_data_source_file d1dt03856g2.cif
_cod_data_source_block jc8
_cod_original_cell_volume 1339.768(9)
_cod_database_code 7709618
_shelx_shelxl_version_number 2018/3
_chemical_oxdiff_formula 'C20 H20 N2 O2 F6 P Ru'
_shelx_space_group_comment
;
The symmetry employed for this shelxl refinement is uniquely defined
by the following loop, which should always be used as a source of
symmetry information in preference to the above space-group names.
They are only intended as comments.
;
_reflns_odcompleteness_completeness 99.96
_reflns_odcompleteness_iscentric 1
_reflns_odcompleteness_theta 69.95
_olex2_refinement_description
;
The NH was located in a difference map and refined with restraints.
The molecule has crystalised in a polar space group but the handedness is not 
important to the refinement.

1. Fixed Uiso
 At 1.2 times of:
  All C(H,H) groups, H22 of C22, H21 of C21, H20 of C20, H19 of C19, H18 of
  C18, H17 of C17, H16 of C16, H15 of C15, H3 of C3, H4 of C4, H6 of C6, H7 of
  C7, H23 of C23, H24 of C24, H27 of C27, H28 of C28, H29 of C29, H30 of C30,
  H31 of C31
 At 1.5 times of:
  All C(H,H,H) groups, H12 of C31
2.a Secondary CH2 refined with riding coordinates:
 C10(H10A,H10B), C11(H11A,H11B), C13(H13A,H13B)
2.b Aromatic/amide H refined with riding coordinates:
 C3(H3), C4(H4), C6(H6), C7(H7), C15(H15), C16(H16), C17(H17), C18(H18),
 C19(H19), C20(H20), C21(H21), C22(H22), C23(H23), C24(H24), C27(H27), C28(H28),
  C29(H29), C30(H30), C31(H31)
2.c Idealised Me refined as rotating group:
 C1(H1A,H1B,H1C)
;
_olex2_submission_special_instructions 'No special instructions were received'
_oxdiff_exptl_absorpt_empirical_details
;
Empirical correction (ABSPACK) includes:
- Absorption correction using spherical harmonics
- Frame scaling
;
_oxdiff_exptl_absorpt_empirical_full_max 2.608
_oxdiff_exptl_absorpt_empirical_full_min 0.615

loop_
_space_group_symop_operation_xyz
'x, y, z'
'x+1/2, -y, z+1/2'

loop_
_atom_site_label
_atom_site_type_symbol
_atom_site_fract_x
_atom_site_fract_y
_atom_site_fract_z
_atom_site_U_iso_or_equiv
_atom_site_adp_type
_atom_site_occupancy
_atom_site_site_symmetry_order
_atom_site_calc_flag
_atom_site_refinement_flags_posn
_atom_site_refinement_flags_adp
_atom_site_refinement_flags_occupancy
_atom_site_disorder_assembly
_atom_site_disorder_group
C1 C 0.7053(7) 1.1167(6) 0.1115(3) 0.0573(16) Uani 1 1 d . . . . .
H1A H 0.776097 1.085198 0.079340 0.086 Uiso 1 1 calc R U . . .
H1B H 0.711935 1.219810 0.125088 0.086 Uiso 1 1 calc R U . . .
H1C H 0.628386 1.096909 0.065903 0.086 Uiso 1 1 calc R U . . .
I1 I 0.62376(2) 0.55831(3) 0.26245(2) 0.02519(7) Uani 1 1 d . . . . .
Ru1 Ru 0.70587(2) 0.48669(2) 0.46097(2) 0.01433(6) Uani 1 1 d . . . . .
C2 C 0.7046(5) 1.0372(5) 0.2100(3) 0.0366(10) Uani 1 1 d . . . . .
C3 C 0.8114(5) 0.9753(5) 0.2609(3) 0.0355(9) Uani 1 1 d . . . . .
H3 H 0.885124 0.976562 0.230703 0.043 Uiso 1 1 calc R U . . .
C4 C 0.8120(4) 0.9110(4) 0.3562(3) 0.0279(8) Uani 1 1 d . . . . .
H4 H 0.885616 0.869068 0.390625 0.033 Uiso 1 1 calc R U . . .
C5 C 0.7038(3) 0.9093(4) 0.3996(3) 0.0209(6) Uani 1 1 d . . . . .
C6 C 0.5947(4) 0.9659(4) 0.3479(3) 0.0259(7) Uani 1 1 d . . . . .
H6 H 0.520259 0.961092 0.376998 0.031 Uiso 1 1 calc R U . . .
C7 C 0.5954(4) 1.0299(4) 0.2531(3) 0.0338(9) Uani 1 1 d . . . . .
H7 H 0.521055 1.068764 0.217599 0.041 Uiso 1 1 calc R U . . .
S8 S 0.70117(7) 0.83358(9) 0.52243(5) 0.01966(15) Uani 1 1 d . . . . .
O8A O 0.8288(2) 0.8152(3) 0.5660(2) 0.0293(5) Uani 1 1 d . . . . .
O8B O 0.6279(3) 0.9329(3) 0.5731(2) 0.0288(6) Uani 1 1 d . . . . .
N9 N 0.6348(2) 0.6814(3) 0.5115(2) 0.0175(5) Uani 1 1 d . . . . .
C10 C 0.4985(3) 0.6831(4) 0.4969(3) 0.0224(7) Uani 1 1 d . . . . .
H10A H 0.465687 0.702976 0.424850 0.027 Uiso 1 1 calc R U . . .
H10B H 0.467983 0.758063 0.539811 0.027 Uiso 1 1 calc R U . . .
C11 C 0.4579(3) 0.5369(4) 0.5273(3) 0.0217(7) Uani 1 1 d . . . . .
H11A H 0.486873 0.519500 0.600404 0.026 Uiso 1 1 calc R U . . .
H11B H 0.366524 0.529696 0.515475 0.026 Uiso 1 1 calc R U . . .
N12 N 0.5132(2) 0.4304(3) 0.4642(2) 0.0174(5) Uani 1 1 d . . . . .
C13 C 0.4832(3) 0.2794(4) 0.4887(3) 0.0241(7) Uani 1 1 d . . . . .
H13A H 0.507096 0.263254 0.562603 0.029 Uiso 1 1 calc R U . . .
H13B H 0.532951 0.213690 0.452310 0.029 Uiso 1 1 calc R U . . .
C14 C 0.3474(3) 0.2435(4) 0.4600(3) 0.0203(6) Uani 1 1 d . . . . .
C15 C 0.2653(3) 0.2480(4) 0.5312(3) 0.0232(7) Uani 1 1 d . . . . .
H15 H 0.293971 0.274604 0.599544 0.028 Uiso 1 1 calc R U . . .
C16 C 0.1413(3) 0.2137(4) 0.5021(3) 0.0269(7) Uani 1 1 d . . . . .
H16 H 0.085296 0.217126 0.550566 0.032 Uiso 1 1 calc R U . . .
C17 C 0.0992(3) 0.1742(4) 0.4021(3) 0.0269(7) Uani 1 1 d . . . . .
H17 H 0.014712 0.149518 0.382728 0.032 Uiso 1 1 calc R U . . .
C18 C 0.1801(3) 0.1707(4) 0.3308(3) 0.0246(7) Uani 1 1 d . . . . .
H18 H 0.151119 0.144687 0.262372 0.030 Uiso 1 1 calc R U . . .
C19 C 0.3041(3) 0.2057(4) 0.3599(3) 0.0219(6) Uani 1 1 d . . . . .
H19 H 0.359702 0.203641 0.310977 0.026 Uiso 1 1 calc R U . . .
C20 C 0.7742(3) 0.2744(4) 0.5170(3) 0.0197(6) Uani 1 1 d . . . . .
H20 H 0.731011 0.188717 0.527928 0.024 Uiso 1 1 calc R U . . .
C21 C 0.8117(3) 0.2989(4) 0.4212(3) 0.0246(7) Uani 1 1 d . . . . .
H21 H 0.793896 0.230487 0.368181 0.030 Uiso 1 1 calc R U . . .
C22 C 0.8764(3) 0.4269(5) 0.4046(3) 0.0264(8) Uani 1 1 d . . . . .
H22 H 0.900780 0.444851 0.339881 0.032 Uiso 1 1 calc R U . . .
C23 C 0.9045(3) 0.5276(5) 0.4839(3) 0.0242(7) Uani 1 1 d . . . . .
H23 H 0.949982 0.611752 0.473400 0.029 Uiso 1 1 calc R U . . .
C24 C 0.8647(3) 0.5026(4) 0.5788(3) 0.0204(7) Uani 1 1 d . . . . .
H24 H 0.881811 0.572226 0.631109 0.024 Uiso 1 1 calc R U . . .
C25 C 0.7998(3) 0.3762(4) 0.5983(2) 0.0177(6) Uani 1 1 d . . . . .
C26 C 0.7539(3) 0.3531(4) 0.6966(2) 0.0179(6) Uani 1 1 d . . . . .
C27 C 0.7504(4) 0.2163(4) 0.7381(3) 0.0256(7) Uani 1 1 d . . . . .
H27 H 0.776367 0.135933 0.702671 0.031 Uiso 1 1 calc R U . . .
C28 C 0.7089(4) 0.1978(4) 0.8316(3) 0.0294(8) Uani 1 1 d . . . . .
H28 H 0.707259 0.104565 0.860095 0.035 Uiso 1 1 calc R U . . .
C29 C 0.6701(3) 0.3140(4) 0.8833(3) 0.0250(7) Uani 1 1 d . . . . .
H29 H 0.641722 0.300252 0.946914 0.030 Uiso 1 1 calc R U . . .
C30 C 0.6725(3) 0.4503(4) 0.8425(3) 0.0228(7) Uani 1 1 d . . . . .
H30 H 0.646377 0.530245 0.878297 0.027 Uiso 1 1 calc R U . . .
C31 C 0.7134(3) 0.4697(4) 0.7490(3) 0.0201(6) Uani 1 1 d . . . . .
H31 H 0.713864 0.562996 0.720458 0.024 Uiso 1 1 calc R U . . .
H12 H 0.477(5) 0.451(6) 0.405(5) 0.030 Uiso 1 1 d . U . . .

loop_
_atom_site_aniso_label
_atom_site_aniso_U_11
_atom_site_aniso_U_22
_atom_site_aniso_U_33
_atom_site_aniso_U_23
_atom_site_aniso_U_13
_atom_site_aniso_U_12
C1 0.117(5) 0.034(3) 0.022(2) 0.0022(19) 0.013(2) -0.022(3)
I1 0.02590(10) 0.03554(14) 0.01269(9) 0.00165(9) -0.00221(7) -0.00386(9)
Ru1 0.01300(10) 0.01756(12) 0.01203(11) -0.00065(9) 0.00038(7) -0.00044(9)
C2 0.069(3) 0.0241(19) 0.0172(18) -0.0024(15) 0.0081(19) -0.0131(19)
C3 0.053(3) 0.027(2) 0.030(2) -0.0083(17) 0.0188(19) -0.0144(18)
C4 0.0337(18) 0.0210(18) 0.0297(18) -0.0059(15) 0.0070(15) -0.0076(14)
C5 0.0302(17) 0.0146(15) 0.0175(15) -0.0012(13) 0.0022(13) -0.0049(13)
C6 0.0363(19) 0.0206(17) 0.0198(17) 0.0014(14) 0.0002(14) -0.0027(15)
C7 0.054(3) 0.0225(18) 0.022(2) 0.0047(16) -0.0045(18) -0.0010(17)
S8 0.0271(4) 0.0162(4) 0.0146(3) -0.0006(3) -0.0006(3) -0.0042(3)
O8A 0.0310(12) 0.0264(13) 0.0271(12) 0.0026(11) -0.0071(10) -0.0087(11)
O8B 0.0451(15) 0.0202(13) 0.0220(13) -0.0052(10) 0.0083(11) -0.0028(11)
N9 0.0178(12) 0.0145(13) 0.0202(12) 0.0005(10) 0.0020(9) -0.0009(10)
C10 0.0192(14) 0.0190(16) 0.0290(16) -0.0020(14) 0.0039(12) 0.0056(12)
C11 0.0177(15) 0.0227(16) 0.0255(17) -0.0028(14) 0.0059(13) -0.0004(12)
N12 0.0132(12) 0.0189(14) 0.0195(14) -0.0003(11) 0.0006(10) -0.0016(10)
C13 0.0197(15) 0.0185(17) 0.0336(18) 0.0038(14) 0.0023(13) -0.0009(12)
C14 0.0194(14) 0.0157(15) 0.0257(15) 0.0043(12) 0.0027(12) 0.0008(12)
C15 0.0244(16) 0.0252(18) 0.0206(16) 0.0022(14) 0.0049(13) -0.0023(14)
C16 0.0247(16) 0.0244(18) 0.0341(19) 0.0032(15) 0.0123(14) -0.0009(13)
C17 0.0182(15) 0.0185(17) 0.043(2) -0.0010(15) 0.0007(13) -0.0020(13)
C18 0.0281(16) 0.0173(16) 0.0267(17) -0.0045(15) -0.0019(13) 0.0019(14)
C19 0.0241(15) 0.0174(15) 0.0259(16) 0.0010(13) 0.0096(12) 0.0017(12)
C20 0.0184(13) 0.0168(15) 0.0222(15) -0.0001(13) -0.0025(11) 0.0061(12)
C21 0.0207(14) 0.0297(19) 0.0231(16) -0.0091(14) 0.0020(12) 0.0087(14)
C22 0.0144(15) 0.042(2) 0.0241(17) 0.0004(16) 0.0085(13) 0.0101(14)
C23 0.0114(14) 0.0341(19) 0.0265(18) 0.0034(15) 0.0010(13) -0.0017(13)
C24 0.0160(15) 0.0234(17) 0.0197(17) 0.0012(13) -0.0043(13) -0.0002(13)
C25 0.0152(13) 0.0193(16) 0.0170(14) -0.0012(13) -0.0031(11) 0.0003(12)
C26 0.0185(13) 0.0158(15) 0.0178(14) 0.0014(12) -0.0026(11) -0.0005(11)
C27 0.0351(17) 0.0137(16) 0.0275(17) 0.0002(13) 0.0033(14) 0.0011(13)
C28 0.041(2) 0.0162(17) 0.0311(19) 0.0063(14) 0.0057(16) -0.0008(14)
C29 0.0274(15) 0.027(2) 0.0216(16) 0.0057(15) 0.0072(12) 0.0000(14)
C30 0.0271(17) 0.020(2) 0.0219(18) 0.0008(14) 0.0042(14) 0.0012(13)
C31 0.0275(16) 0.0146(14) 0.0176(16) 0.0003(12) 0.0010(13) -0.0002(13)

loop_
_atom_type_symbol
_atom_type_description
_atom_type_scat_dispersion_real
_atom_type_scat_dispersion_imag
_atom_type_scat_source
C C 0.0181 0.0091 'International Tables Vol C Tables 4.2.6.8 and 6.1.1.4'
H H 0.0000 0.0000 'International Tables Vol C Tables 4.2.6.8 and 6.1.1.4'
I I -0.3257 6.8362 'International Tables Vol C Tables 4.2.6.8 and 6.1.1.4'
N N 0.0311 0.0180 'International Tables Vol C Tables 4.2.6.8 and 6.1.1.4'
O O 0.0492 0.0322 'International Tables Vol C Tables 4.2.6.8 and 6.1.1.4'
Ru Ru 0.0552 3.2960 'International Tables Vol C Tables 4.2.6.8 and 6.1.1.4'
S S 0.3331 0.5567 'International Tables Vol C Tables 4.2.6.8 and 6.1.1.4'

loop_
_geom_angle_atom_site_label_1
_geom_angle_atom_site_label_2
_geom_angle_atom_site_label_3
_geom_angle
_geom_angle_site_symmetry_1
_geom_angle_site_symmetry_3
_geom_angle_publ_flag
H1A C1 H1B 109.5 . . ?
H1A C1 H1C 109.5 . . ?
H1B C1 H1C 109.5 . . ?
C2 C1 H1A 109.5 . . ?
C2 C1 H1B 109.5 . . ?
C2 C1 H1C 109.5 . . ?
N9 Ru1 I1 90.65(7) . . ?
N9 Ru1 N12 78.60(11) . . ?
N9 Ru1 C20 141.53(12) . . ?
N9 Ru1 C21 169.87(12) . . ?
N9 Ru1 C22 134.25(14) . . ?
N9 Ru1 C23 101.95(13) . . ?
N9 Ru1 C24 90.22(12) . . ?
N9 Ru1 C25 106.59(11) . . ?
N12 Ru1 I1 83.90(8) . . ?
N12 Ru1 C20 93.29(12) . . ?
N12 Ru1 C21 110.74(12) . . ?
N12 Ru1 C22 145.30(13) . . ?
N12 Ru1 C23 170.18(13) . . ?
N12 Ru1 C25 101.90(11) . . ?
C20 Ru1 I1 126.19(9) . . ?
C20 Ru1 C25 37.87(12) . . ?
C21 Ru1 I1 94.22(9) . . ?
C21 Ru1 C20 37.28(13) . . ?
C21 Ru1 C25 68.32(12) . . ?
C22 Ru1 I1 84.80(10) . . ?
C22 Ru1 C20 67.79(14) . . ?
C22 Ru1 C21 37.85(15) . . ?
C22 Ru1 C23 37.86(15) . . ?
C22 Ru1 C25 81.17(13) . . ?
C23 Ru1 I1 105.86(10) . . ?
C23 Ru1 C20 80.17(14) . . ?
C23 Ru1 C21 68.17(14) . . ?
C23 Ru1 C25 68.46(13) . . ?
C24 Ru1 I1 142.62(10) . . ?
C24 Ru1 N12 132.71(12) . . ?
C24 Ru1 C20 67.78(12) . . ?
C24 Ru1 C21 80.53(13) . . ?
C24 Ru1 C22 68.37(14) . . ?
C24 Ru1 C23 37.86(14) . . ?
C24 Ru1 C25 37.77(12) . . ?
C25 Ru1 I1 162.54(8) . . ?
C3 C2 C1 121.4(5) . . ?
C3 C2 C7 119.2(4) . . ?
C7 C2 C1 119.4(5) . . ?
C2 C3 H3 119.5 . . ?
C2 C3 C4 121.0(4) . . ?
C4 C3 H3 119.5 . . ?
C3 C4 H4 120.5 . . ?
C5 C4 C3 119.1(4) . . ?
C5 C4 H4 120.5 . . ?
C4 C5 C6 120.7(3) . . ?
C4 C5 S8 120.7(3) . . ?
C6 C5 S8 118.6(3) . . ?
C5 C6 H6 120.2 . . ?
C5 C6 C7 119.6(4) . . ?
C7 C6 H6 120.2 . . ?
C2 C7 H7 119.8 . . ?
C6 C7 C2 120.4(4) . . ?
C6 C7 H7 119.8 . . ?
O8A S8 C5 105.92(16) . . ?
O8A S8 O8B 117.10(17) . . ?
O8A S8 N9 109.39(16) . . ?
O8B S8 C5 104.65(17) . . ?
O8B S8 N9 109.76(16) . . ?
N9 S8 C5 109.70(15) . . ?
S8 N9 Ru1 127.63(15) . . ?
C10 N9 Ru1 112.1(2) . . ?
C10 N9 S8 116.1(2) . . ?
N9 C10 H10A 110.4 . . ?
N9 C10 H10B 110.4 . . ?
N9 C10 C11 106.5(3) . . ?
H10A C10 H10B 108.6 . . ?
C11 C10 H10A 110.4 . . ?
C11 C10 H10B 110.4 . . ?
C10 C11 H11A 110.3 . . ?
C10 C11 H11B 110.3 . . ?
H11A C11 H11B 108.5 . . ?
N12 C11 C10 107.2(3) . . ?
N12 C11 H11A 110.3 . . ?
N12 C11 H11B 110.3 . . ?
Ru1 N12 H12 104(4) . . ?
C11 N12 Ru1 108.8(2) . . ?
C11 N12 C13 112.9(3) . . ?
C11 N12 H12 102(4) . . ?
C13 N12 Ru1 118.4(2) . . ?
C13 N12 H12 109(4) . . ?
N12 C13 H13A 109.0 . . ?
N12 C13 H13B 109.0 . . ?
N12 C13 C14 113.0(3) . . ?
H13A C13 H13B 107.8 . . ?
C14 C13 H13A 109.0 . . ?
C14 C13 H13B 109.0 . . ?
C15 C14 C13 121.6(3) . . ?
C19 C14 C13 118.8(3) . . ?
C19 C14 C15 119.6(3) . . ?
C14 C15 H15 120.0 . . ?
C16 C15 C14 119.9(3) . . ?
C16 C15 H15 120.0 . . ?
C15 C16 H16 119.9 . . ?
C15 C16 C17 120.1(3) . . ?
C17 C16 H16 119.9 . . ?
C16 C17 H17 119.9 . . ?
C18 C17 C16 120.2(3) . . ?
C18 C17 H17 119.9 . . ?
C17 C18 H18 120.2 . . ?
C17 C18 C19 119.6(3) . . ?
C19 C18 H18 120.2 . . ?
C14 C19 C18 120.5(3) . . ?
C14 C19 H19 119.7 . . ?
C18 C19 H19 119.7 . . ?
Ru1 C20 H20 131.0 . . ?
C21 C20 Ru1 71.2(2) . . ?
C21 C20 H20 119.3 . . ?
C21 C20 C25 121.4(3) . . ?
C25 C20 Ru1 71.32(18) . . ?
C25 C20 H20 119.3 . . ?
Ru1 C21 H21 130.8 . . ?
C20 C21 Ru1 71.51(18) . . ?
C20 C21 H21 120.3 . . ?
C20 C21 C22 119.5(3) . . ?
C22 C21 Ru1 70.0(2) . . ?
C22 C21 H21 120.3 . . ?
Ru1 C22 H22 129.1 . . ?
C21 C22 Ru1 72.17(18) . . ?
C21 C22 H22 119.9 . . ?
C23 C22 Ru1 71.20(19) . . ?
C23 C22 C21 120.2(3) . . ?
C23 C22 H22 119.9 . . ?
Ru1 C23 H23 130.9 . . ?
C22 C23 Ru1 70.94(19) . . ?
C22 C23 H23 120.2 . . ?
C24 C23 Ru1 70.64(19) . . ?
C24 C23 C22 119.7(3) . . ?
C24 C23 H23 120.2 . . ?
Ru1 C24 H24 128.9 . . ?
C23 C24 Ru1 71.50(19) . . ?
C23 C24 H24 119.1 . . ?
C23 C24 C25 121.8(3) . . ?
C25 C24 Ru1 72.91(18) . . ?
C25 C24 H24 119.1 . . ?
C20 C25 Ru1 70.81(18) . . ?
C20 C25 C26 120.9(3) . . ?
C24 C25 Ru1 69.32(18) . . ?
C24 C25 C20 117.5(3) . . ?
C24 C25 C26 121.5(3) . . ?
C26 C25 Ru1 128.3(2) . . ?
C27 C26 C25 120.9(3) . . ?
C27 C26 C31 119.3(3) . . ?
C31 C26 C25 119.8(3) . . ?
C26 C27 H27 120.1 . . ?
C28 C27 C26 119.8(3) . . ?
C28 C27 H27 120.1 . . ?
C27 C28 H28 119.8 . . ?
C29 C28 C27 120.5(3) . . ?
C29 C28 H28 119.8 . . ?
C28 C29 H29 119.9 . . ?
C28 C29 C30 120.2(3) . . ?
C30 C29 H29 119.9 . . ?
C29 C30 H30 120.2 . . ?
C29 C30 C31 119.7(3) . . ?
C31 C30 H30 120.2 . . ?
C26 C31 H31 119.7 . . ?
C30 C31 C26 120.5(3) . . ?
C30 C31 H31 119.7 . . ?

loop_
_geom_bond_atom_site_label_1
_geom_bond_atom_site_label_2
_geom_bond_distance
_geom_bond_site_symmetry_2
_geom_bond_publ_flag
C1 H1A 0.9800 . ?
C1 H1B 0.9800 . ?
C1 H1C 0.9800 . ?
C1 C2 1.506(6) . ?
I1 Ru1 2.7437(3) . ?
Ru1 N9 2.123(3) . ?
Ru1 N12 2.174(3) . ?
Ru1 C20 2.209(3) . ?
Ru1 C21 2.205(3) . ?
Ru1 C22 2.176(3) . ?
Ru1 C23 2.180(3) . ?
Ru1 C24 2.168(3) . ?
Ru1 C25 2.215(3) . ?
C2 C3 1.387(8) . ?
C2 C7 1.395(7) . ?
C3 H3 0.9500 . ?
C3 C4 1.399(6) . ?
C4 H4 0.9500 . ?
C4 C5 1.387(5) . ?
C5 C6 1.390(6) . ?
C5 S8 1.782(3) . ?
C6 H6 0.9500 . ?
C6 C7 1.395(6) . ?
C7 H7 0.9500 . ?
S8 O8A 1.441(3) . ?
S8 O8B 1.452(3) . ?
S8 N9 1.592(3) . ?
N9 C10 1.472(4) . ?
C10 H10A 0.9900 . ?
C10 H10B 0.9900 . ?
C10 C11 1.509(5) . ?
C11 H11A 0.9900 . ?
C11 H11B 0.9900 . ?
C11 N12 1.484(4) . ?
N12 C13 1.494(4) . ?
N12 H12 0.85(6) . ?
C13 H13A 0.9900 . ?
C13 H13B 0.9900 . ?
C13 C14 1.515(4) . ?
C14 C15 1.393(5) . ?
C14 C19 1.392(5) . ?
C15 H15 0.9500 . ?
C15 C16 1.390(5) . ?
C16 H16 0.9500 . ?
C16 C17 1.392(6) . ?
C17 H17 0.9500 . ?
C17 C18 1.385(6) . ?
C18 H18 0.9500 . ?
C18 C19 1.392(5) . ?
C19 H19 0.9500 . ?
C20 H20 0.9500 . ?
C20 C21 1.411(5) . ?
C20 C25 1.436(5) . ?
C21 H21 0.9500 . ?
C21 C22 1.421(6) . ?
C22 H22 0.9500 . ?
C22 C23 1.413(6) . ?
C23 H23 0.9500 . ?
C23 C24 1.411(5) . ?
C24 H24 0.9500 . ?
C24 C25 1.420(5) . ?
C25 C26 1.480(4) . ?
C26 C27 1.393(5) . ?
C26 C31 1.397(5) . ?
C27 H27 0.9500 . ?
C27 C28 1.393(5) . ?
C28 H28 0.9500 . ?
C28 C29 1.382(6) . ?
C29 H29 0.9500 . ?
C29 C30 1.385(5) . ?
C30 H30 0.9500 . ?
C30 C31 1.391(5) . ?
C31 H31 0.9500 . ?

loop_
_geom_hbond_atom_site_label_D
_geom_hbond_atom_site_label_H
_geom_hbond_atom_site_label_A
_geom_hbond_distance_DH
_geom_hbond_distance_HA
_geom_hbond_distance_DA
_geom_hbond_angle_DHA
_geom_hbond_site_symmetry_A
_geom_hbond_publ_flag
N12 H12 I1 0.85(6) 2.83(5) 3.315(3) 118(4) . yes
